data_4300593
_journal_name_full 'Inorganic Chemistry'
_journal_paper_doi 10.1021/ic0515958
_journal_year 2006
_chemical_formula_sum 'C47 H41 Cu O P2 S2'
_chemical_formula_weight 811.40
_space_group_IT_number 14
_symmetry_cell_setting monoclinic
_symmetry_space_group_name_Hall '-P 2yn'
_symmetry_space_group_name_H-M 'P 1 21/n 1'
_cell_angle_alpha 90.00
_cell_angle_beta 93.63(1)
_cell_angle_gamma 90.00
_cell_formula_units_Z 4
_cell_length_a 10.506(2)
_cell_length_b 12.334(2)
_cell_length_c 31.934(5)
_cell_measurement_temperature 293(2)
_cell_volume 4129.4(12)
_diffrn_ambient_temperature 293(2)
_exptl_crystal_density_diffrn 1.305
_cod_original_sg_symbol_H-M 'P 21/n'
_cod_database_code 4300593

loop_
_symmetry_equiv_pos_as_xyz
'x, y, z'
'-x+1/2, y+1/2, -z+1/2'
'-x, -y, -z'
'x-1/2, -y-1/2, z-1/2'

loop_
_atom_site_label
_atom_site_type_symbol
_atom_site_fract_x
_atom_site_fract_y
_atom_site_fract_z
_atom_site_U_iso_or_equiv
_atom_site_adp_type
_atom_site_occupancy
_atom_site_symmetry_multiplicity
_atom_site_calc_flag
_atom_site_refinement_flags
_atom_site_disorder_assembly
_atom_site_disorder_group
Cu Cu 0.62556(9) 0.77804(6) 0.86135(3) 0.0390(2) Uani 1 1 d . . .
O1 O 0.5428(5) 0.8668(4) 0.90765(16) 0.0473(13) Uani 1 1 d . . .
P1 P 0.60553(18) 0.60029(14) 0.87473(6) 0.0370(4) Uani 1 1 d . . .
P2 P 0.47902(18) 0.84055(13) 0.80922(6) 0.0353(4) Uani 1 1 d . . .
S1 S 0.81668(19) 0.86626(15) 0.86530(7) 0.0493(5) Uani 1 1 d . . .
S2 S 0.9329(2) 1.05635(18) 0.91112(8) 0.0653(7) Uani 1 1 d . . .
C1 C 0.7970(7) 0.9730(6) 0.8975(2) 0.0449(19) Uani 1 1 d . . .
C2 C 0.6944(8) 1.0107(6) 0.9170(3) 0.050(2) Uani 1 1 d . . .
H2 H 0.7051 1.0778 0.9300 0.060 Uiso 1 1 calc R . .
C3 C 0.5719(7) 0.9611(5) 0.9204(2) 0.0423(18) Uani 1 1 d . . .
C4 C 0.4700(7) 1.0204(6) 0.9415(2) 0.0466(19) Uani 1 1 d . . .
C5 C 0.4743(8) 1.1317(6) 0.9480(3) 0.058(2) Uani 1 1 d . . .
H5 H 0.5428 1.1714 0.9390 0.070 Uiso 1 1 calc R . .
C6 C 0.3777(9) 1.1847(7) 0.9676(3) 0.069(3) Uani 1 1 d . . .
H6 H 0.3814 1.2595 0.9710 0.083 Uiso 1 1 calc R . .
C7 C 0.2750(9) 1.1272(8) 0.9824(3) 0.066(3) Uani 1 1 d . . .
C8 C 0.2698(8) 1.0173(8) 0.9753(3) 0.060(2) Uani 1 1 d . . .
H8 H 0.2006 0.9774 0.9837 0.072 Uiso 1 1 calc R . .
C9 C 0.3672(8) 0.9655(6) 0.9558(2) 0.052(2) Uani 1 1 d . . .
H9 H 0.3628 0.8908 0.9521 0.063 Uiso 1 1 calc R . .
C10 C 0.1719(10) 1.1837(8) 1.0043(3) 0.091(4) Uani 1 1 d . . .
H10A H 0.1336 1.2383 0.9862 0.109 Uiso 1 1 calc R . .
H10B H 0.2078 1.2170 1.0295 0.109 Uiso 1 1 calc R . .
H10C H 0.1082 1.1320 1.0112 0.109 Uiso 1 1 calc R . .
C11 C 1.0582(7) 1.0073(7) 0.8810(3) 0.066(3) Uani 1 1 d . . .
H11A H 1.0707 0.9313 0.8863 0.079 Uiso 1 1 calc R . .
H11B H 1.1355 1.0458 0.8888 0.079 Uiso 1 1 calc R . .
H11C H 1.0358 1.0184 0.8517 0.079 Uiso 1 1 calc R . .
C12 C 0.7388(7) 0.5275(6) 0.9013(2) 0.0430(18) Uani 1 1 d . . .
C13 C 0.7331(9) 0.4168(6) 0.9110(3) 0.055(2) Uani 1 1 d . . .
H13 H 0.6601 0.3775 0.9029 0.066 Uiso 1 1 calc R . .
C14 C 0.8338(9) 0.3656(7) 0.9323(3) 0.064(2) Uani 1 1 d . . .
H14 H 0.8285 0.2923 0.9387 0.077 Uiso 1 1 calc R . .
C15 C 0.9415(9) 0.4225(8) 0.9439(3) 0.067(3) Uani 1 1 d . . .
H15 H 1.0103 0.3872 0.9577 0.081 Uiso 1 1 calc R . .
C16 C 0.9493(8) 0.5314(8) 0.9356(3) 0.071(3) Uani 1 1 d . . .
H16 H 1.0215 0.5706 0.9446 0.085 Uiso 1 1 calc R . .
C17 C 0.8482(8) 0.5821(7) 0.9137(3) 0.056(2) Uani 1 1 d . . .
H17 H 0.8549 0.6553 0.9072 0.067 Uiso 1 1 calc R . .
C18 C 0.5728(7) 0.5230(5) 0.8262(2) 0.0369(17) Uani 1 1 d . . .
C19 C 0.6734(8) 0.4754(6) 0.8061(2) 0.049(2) Uani 1 1 d . . .
H19 H 0.7546 0.4730 0.8194 0.058 Uiso 1 1 calc R . .
C20 C 0.6512(9) 0.4318(6) 0.7662(3) 0.060(2) Uani 1 1 d . . .
H20 H 0.7182 0.4011 0.7527 0.073 Uiso 1 1 calc R . .
C21 C 0.5310(10) 0.4338(6) 0.7464(3) 0.061(2) Uani 1 1 d . . .
H21 H 0.5167 0.4038 0.7198 0.073 Uiso 1 1 calc R . .
C22 C 0.4314(9) 0.4808(6) 0.7664(3) 0.057(2) Uani 1 1 d . . .
H22 H 0.3500 0.4828 0.7531 0.069 Uiso 1 1 calc R . .
C23 C 0.4531(7) 0.5248(5) 0.8060(2) 0.0423(18) Uani 1 1 d . . .
H23 H 0.3858 0.5561 0.8192 0.051 Uiso 1 1 calc R . .
C24 C 0.4788(7) 0.5659(5) 0.9095(2) 0.0405(18) Uani 1 1 d . . .
C25 C 0.4692(8) 0.6321(6) 0.9443(2) 0.053(2) Uani 1 1 d . . .
H25 H 0.5226 0.6917 0.9484 0.063 Uiso 1 1 calc R . .
C26 C 0.3805(9) 0.6087(8) 0.9726(3) 0.070(3) Uani 1 1 d . . .
H26 H 0.3746 0.6535 0.9959 0.084 Uiso 1 1 calc R . .
C27 C 0.2996(8) 0.5210(8) 0.9678(3) 0.069(3) Uani 1 1 d . . .
H27 H 0.2418 0.5053 0.9878 0.083 Uiso 1 1 calc R . .
C28 C 0.3060(9) 0.4575(7) 0.9329(3) 0.066(2) Uani 1 1 d . . .
H28 H 0.2505 0.3992 0.9287 0.079 Uiso 1 1 calc R . .
C29 C 0.3944(7) 0.4796(6) 0.9040(3) 0.051(2) Uani 1 1 d . . .
H29 H 0.3976 0.4359 0.8804 0.062 Uiso 1 1 calc R . .
C30 C 0.3198(7) 0.7824(5) 0.8158(2) 0.0416(17) Uani 1 1 d . . .
C31 C 0.2845(7) 0.7692(6) 0.8561(2) 0.0470(18) Uani 1 1 d . . .
H31 H 0.3376 0.7932 0.8787 0.056 Uiso 1 1 calc R . .
C32 C 0.1674(8) 0.7191(7) 0.8631(3) 0.059(2) Uani 1 1 d . . .
H32 H 0.1426 0.7108 0.8904 0.070 Uiso 1 1 calc R . .
C33 C 0.0898(8) 0.6825(7) 0.8302(3) 0.062(2) Uani 1 1 d . . .
H33 H 0.0131 0.6485 0.8350 0.074 Uiso 1 1 calc R . .
C34 C 0.1253(8) 0.6960(6) 0.7903(3) 0.058(2) Uani 1 1 d . . .
H34 H 0.0719 0.6712 0.7680 0.070 Uiso 1 1 calc R . .
C35 C 0.2396(7) 0.7460(5) 0.7822(2) 0.0435(18) Uani 1 1 d . . .
H35 H 0.2623 0.7552 0.7548 0.052 Uiso 1 1 calc R . .
C36 C 0.5002(7) 0.8242(5) 0.7532(2) 0.0433(18) Uani 1 1 d . . .
C37 C 0.4473(8) 0.8961(6) 0.7229(2) 0.054(2) Uani 1 1 d . . .
H37 H 0.4017 0.9564 0.7310 0.065 Uiso 1 1 calc R . .
C38 C 0.4630(9) 0.8772(7) 0.6808(3) 0.069(3) Uani 1 1 d . . .
H38 H 0.4298 0.9259 0.6608 0.083 Uiso 1 1 calc R . .
C39 C 0.5276(10) 0.7865(8) 0.6685(3) 0.073(3) Uani 1 1 d . . .
H39 H 0.5357 0.7733 0.6401 0.088 Uiso 1 1 calc R . .
C40 C 0.5796(8) 0.7163(7) 0.6976(3) 0.068(3) Uani 1 1 d . . .
H40 H 0.6231 0.6555 0.6889 0.081 Uiso 1 1 calc R . .
C41 C 0.5686(7) 0.7343(6) 0.7402(2) 0.051(2) Uani 1 1 d . . .
H41 H 0.6065 0.6870 0.7599 0.061 Uiso 1 1 calc R . .
C42 C 0.4565(7) 0.9855(5) 0.8150(2) 0.0350(17) Uani 1 1 d . . .
C43 C 0.5643(8) 1.0530(6) 0.8129(3) 0.054(2) Uani 1 1 d . . .
H43 H 0.6425 1.0225 0.8075 0.065 Uiso 1 1 calc R . .
C44 C 0.5556(9) 1.1640(6) 0.8187(3) 0.063(2) Uani 1 1 d . . .
H44 H 0.6277 1.2076 0.8179 0.076 Uiso 1 1 calc R . .
C45 C 0.4413(10) 1.2081(6) 0.8257(3) 0.067(3) Uani 1 1 d . . .
H45 H 0.4354 1.2827 0.8294 0.080 Uiso 1 1 calc R . .
C46 C 0.3326(10) 1.1452(6) 0.8276(3) 0.068(3) Uani 1 1 d . . .
H46 H 0.2543 1.1767 0.8322 0.082 Uiso 1 1 calc R . .
C47 C 0.3435(8) 1.0343(5) 0.8224(3) 0.051(2) Uani 1 1 d . . .
H47 H 0.2713 0.9914 0.8241 0.061 Uiso 1 1 calc R . .

loop_
_atom_site_aniso_label
_atom_site_aniso_U_11
_atom_site_aniso_U_22
_atom_site_aniso_U_33
_atom_site_aniso_U_23
_atom_site_aniso_U_13
_atom_site_aniso_U_12
Cu 0.0379(5) 0.0312(4) 0.0478(5) -0.0042(4) 0.0020(4) 0.0018(4)
O1 0.044(3) 0.049(3) 0.050(3) -0.015(2) 0.015(2) -0.002(2)
P1 0.0350(11) 0.0317(9) 0.0444(12) -0.0006(8) 0.0029(9) 0.0037(8)
P2 0.0364(11) 0.0277(9) 0.0419(11) -0.0014(8) 0.0027(8) 0.0018(7)
S1 0.0395(12) 0.0448(10) 0.0641(14) -0.0097(9) 0.0080(10) -0.0019(8)
S2 0.0573(15) 0.0592(13) 0.0803(17) -0.0166(12) 0.0112(12) -0.0192(11)
C1 0.046(5) 0.040(4) 0.048(5) 0.006(3) -0.003(4) -0.007(3)
C2 0.054(5) 0.037(4) 0.059(6) -0.009(4) 0.008(4) -0.003(4)
C3 0.049(5) 0.035(4) 0.042(4) -0.005(3) -0.003(4) 0.005(3)
C4 0.041(5) 0.054(4) 0.043(5) -0.011(4) -0.004(4) 0.010(4)
C5 0.060(6) 0.046(4) 0.069(6) -0.008(4) 0.000(5) 0.012(4)
C6 0.083(7) 0.048(5) 0.076(7) -0.010(4) 0.004(6) 0.028(5)
C7 0.071(7) 0.078(6) 0.047(5) -0.006(5) -0.005(5) 0.042(5)
C8 0.041(5) 0.094(7) 0.045(5) 0.000(5) 0.001(4) 0.015(5)
C9 0.054(6) 0.054(5) 0.050(5) -0.003(4) 0.004(4) 0.012(4)
C10 0.112(9) 0.090(7) 0.072(7) -0.013(6) 0.009(6) 0.056(7)
C11 0.035(5) 0.079(6) 0.084(7) -0.004(5) 0.010(5) -0.014(4)
C12 0.040(5) 0.049(4) 0.040(4) -0.002(3) 0.002(4) 0.002(4)
C13 0.073(6) 0.034(4) 0.058(5) 0.005(4) 0.008(5) 0.006(4)
C14 0.061(6) 0.059(5) 0.073(6) 0.011(5) 0.011(5) 0.020(5)
C15 0.062(6) 0.084(7) 0.056(6) 0.017(5) 0.002(5) 0.037(5)
C16 0.033(5) 0.084(7) 0.093(8) 0.016(6) -0.008(5) 0.006(4)
C17 0.049(5) 0.059(5) 0.059(6) 0.014(4) 0.001(4) -0.004(4)
C18 0.046(5) 0.026(3) 0.038(4) 0.004(3) -0.001(3) 0.004(3)
C19 0.052(5) 0.046(4) 0.048(5) -0.004(4) 0.006(4) 0.011(4)
C20 0.073(7) 0.051(5) 0.060(6) -0.007(4) 0.021(5) 0.010(4)
C21 0.097(8) 0.039(4) 0.047(5) -0.006(4) 0.003(5) -0.011(5)
C22 0.072(6) 0.041(4) 0.057(6) -0.004(4) -0.014(5) -0.009(4)
C23 0.048(5) 0.030(4) 0.049(5) -0.002(3) 0.009(4) -0.002(3)
C24 0.038(4) 0.032(4) 0.052(5) 0.008(3) 0.005(4) 0.010(3)
C25 0.061(6) 0.054(5) 0.045(5) -0.005(4) 0.009(4) -0.007(4)
C26 0.065(6) 0.091(7) 0.055(6) -0.012(5) 0.014(5) 0.004(5)
C27 0.042(6) 0.089(7) 0.078(7) 0.025(6) 0.026(5) 0.010(5)
C28 0.056(6) 0.061(5) 0.082(7) 0.007(5) 0.018(5) -0.006(4)
C29 0.052(5) 0.041(4) 0.060(5) 0.004(4) 0.004(4) -0.006(4)
C30 0.041(4) 0.023(3) 0.061(5) 0.002(3) 0.001(4) 0.002(3)
C31 0.051(5) 0.046(4) 0.045(5) 0.006(4) 0.012(4) -0.002(4)
C32 0.062(6) 0.061(5) 0.055(5) -0.003(5) 0.022(4) -0.008(5)
C33 0.040(5) 0.059(5) 0.088(7) -0.002(5) 0.019(5) -0.015(4)
C34 0.052(5) 0.049(5) 0.071(6) -0.004(4) -0.010(5) -0.009(4)
C35 0.046(5) 0.037(4) 0.048(5) 0.009(3) -0.001(4) -0.001(3)
C36 0.041(4) 0.041(4) 0.049(5) -0.006(4) 0.010(4) -0.009(3)
C37 0.062(6) 0.050(5) 0.051(5) 0.002(4) 0.005(4) 0.010(4)
C38 0.097(8) 0.060(6) 0.051(6) 0.003(4) 0.009(5) -0.016(5)
C39 0.107(8) 0.066(6) 0.050(6) -0.005(5) 0.031(5) -0.034(6)
C40 0.068(6) 0.057(5) 0.081(7) -0.022(5) 0.033(5) -0.005(5)
C41 0.055(5) 0.044(4) 0.055(5) -0.005(4) 0.020(4) -0.005(4)
C42 0.048(5) 0.025(3) 0.032(4) 0.004(3) 0.001(3) -0.002(3)
C43 0.047(5) 0.047(5) 0.068(6) 0.011(4) 0.003(4) -0.003(4)
C44 0.072(7) 0.032(4) 0.084(7) 0.010(4) -0.006(5) -0.016(4)
C45 0.119(9) 0.026(4) 0.056(6) -0.004(4) 0.016(5) 0.002(5)
C46 0.093(8) 0.043(5) 0.073(6) 0.000(4) 0.039(6) 0.025(5)
C47 0.055(5) 0.031(4) 0.068(6) -0.002(4) 0.014(4) 0.010(4)

loop_
_geom_bond_atom_site_label_1
_geom_bond_atom_site_label_2
_geom_bond_distance
_geom_bond_site_symmetry_2
_geom_bond_publ_flag
Cu O1 2.074(5) . ?
Cu P1 2.246(2) . ?
Cu S1 2.280(2) . ?
Cu P2 2.326(2) . ?
O1 C3 1.264(8) . ?
P1 C12 1.827(7) . ?
P1 C18 1.834(7) . ?
P1 C24 1.837(7) . ?
P2 C42 1.814(6) . ?
P2 C36 1.829(8) . ?
P2 C30 1.844(7) . ?
S1 C1 1.691(8) . ?
S2 C11 1.784(8) . ?
S2 C1 1.790(8) . ?
C1 C2 1.362(10) . ?
C2 C3 1.434(10) . ?
C3 C4 1.493(10) . ?
C4 C9 1.375(11) . ?
C4 C5 1.389(10) . ?
C5 C6 1.389(11) . ?
C6 C7 1.398(13) . ?
C7 C8 1.375(12) . ?
C7 C10 1.498(11) . ?
C8 C9 1.388(11) . ?
C12 C17 1.369(10) . ?
C12 C13 1.402(10) . ?
C13 C14 1.375(11) . ?
C14 C15 1.363(12) . ?
C15 C16 1.373(12) . ?
C16 C17 1.383(11) . ?
C18 C23 1.377(10) . ?
C18 C19 1.399(10) . ?
C19 C20 1.390(11) . ?
C20 C21 1.375(12) . ?
C21 C22 1.387(12) . ?
C22 C23 1.382(10) . ?
C24 C29 1.388(10) . ?
C24 C25 1.389(10) . ?
C25 C26 1.369(11) . ?
C26 C27 1.379(13) . ?
C27 C28 1.366(12) . ?
C28 C29 1.378(11) . ?
C30 C31 1.373(10) . ?
C30 C35 1.394(10) . ?
C31 C32 1.408(10) . ?
C32 C33 1.366(11) . ?
C33 C34 1.359(11) . ?
C34 C35 1.389(10) . ?
C36 C41 1.397(10) . ?
C36 C37 1.401(10) . ?
C37 C38 1.383(11) . ?
C38 C39 1.378(13) . ?
C39 C40 1.360(12) . ?
C40 C41 1.391(11) . ?
C42 C47 1.365(10) . ?
C42 C43 1.410(10) . ?
C43 C44 1.386(10) . ?
C44 C45 1.350(12) . ?
C45 C46 1.385(12) . ?
C46 C47 1.384(10) . ?
